data_7705983
loop_
_publ_author_name
'Cheng, Ming-Chuan'
'Lee, Gene-Hsiang'
'Lin, Tien-Sung'
'Liu, Yu-Chiao'
'Chiang, Ming-Hsi'
'Peng, Shie-Ming'

_publ_section_title
;
 A new series of heteronuclear metal strings,
 MRhRh(dpa)<sub>4</sub>Cl<sub>2</sub> and
 MRhRhM(dpa)<sub>4</sub>X<sub>2</sub>, from the reactions of
 Rh<sub>2</sub>(dpa)<sub>4</sub> with metal ions of group 7 to group 12.
;
_journal_issue 2
_journal_name_full 'Dalton transactions (Cambridge, England : 2003)'
_journal_page_first 520
_journal_page_last 534
_journal_paper_doi 10.1039/d0dt03311a
_journal_volume 50
_journal_year 2021
_chemical_formula_sum 'C48.5 H51 Cl2 F6 Ir N12 O2.5 P Rh2'
_chemical_formula_weight 1455.90
_space_group_crystal_system monoclinic
_space_group_IT_number 15
_space_group_name_Hall '-C 2yc'
_space_group_name_H-M_alt 'C 1 2/c 1'
_atom_sites_solution_hydrogens geom
_audit_creation_method SHELXL-2018/3
_audit_update_record
;
2020-09-21 deposited with the CCDC.	2020-12-03 downloaded from the CCDC.
;
_cell_angle_alpha 90
_cell_angle_beta 108.4130(10)
_cell_angle_gamma 90
_cell_formula_units_Z 8
_cell_length_a 51.972(2)
_cell_length_b 11.8446(5)
_cell_length_c 18.1292(8)
_cell_measurement_reflns_used 6395
_cell_measurement_temperature 150(2)
_cell_measurement_theta_max 27.26
_cell_measurement_theta_min 2.20
_cell_volume 10588.8(8)
_computing_cell_refinement 'Bruker SAINT'
_computing_data_collection 'Bruker SMART'
_computing_data_reduction 'Bruker SAINT'
_computing_molecular_graphics 'Bruker SHELXTL'
_computing_publication_material 'Bruker SHELXTL'
_computing_structure_refinement 'SHELXL-2018/3 (Sheldrick, 2018)'
_computing_structure_solution 'Bruker SHELXTL'
_diffrn_ambient_temperature 150(2)
_diffrn_measured_fraction_theta_full 1.000
_diffrn_measured_fraction_theta_max 1.000
_diffrn_measurement_device_type 'BRUKER SMART APEXCCD area detector'
_diffrn_measurement_method 'omega scans'
_diffrn_radiation_type MoK\a
_diffrn_radiation_wavelength 0.71073
_diffrn_reflns_av_R_equivalents 0.0517
_diffrn_reflns_av_unetI/netI 0.0539
_diffrn_reflns_Laue_measured_fraction_full 1.000
_diffrn_reflns_Laue_measured_fraction_max 1.000
_diffrn_reflns_limit_h_max 42
_diffrn_reflns_limit_h_min -67
_diffrn_reflns_limit_k_max 15
_diffrn_reflns_limit_k_min -15
_diffrn_reflns_limit_l_max 23
_diffrn_reflns_limit_l_min -23
_diffrn_reflns_number 36617
_diffrn_reflns_point_group_measured_fraction_full 1.000
_diffrn_reflns_point_group_measured_fraction_max 1.000
_diffrn_reflns_theta_full 25.242
_diffrn_reflns_theta_max 27.499
_diffrn_reflns_theta_min 1.768
_exptl_absorpt_coefficient_mu 3.329
_exptl_absorpt_correction_T_max 0.7320
_exptl_absorpt_correction_T_min 0.4901
_exptl_absorpt_correction_type multi-scan
_exptl_absorpt_process_details 'Bruker SADABS'
_exptl_crystal_colour dark-green
_exptl_crystal_density_diffrn 1.827
_exptl_crystal_density_meas ?
_exptl_crystal_description plate
_exptl_crystal_F_000 5728
_exptl_crystal_size_max 0.250
_exptl_crystal_size_mid 0.210
_exptl_crystal_size_min 0.100
_refine_diff_density_max 1.651
_refine_diff_density_min -1.131
_refine_diff_density_rms 0.138
_refine_ls_extinction_method none
_refine_ls_goodness_of_fit_ref 1.039
_refine_ls_hydrogen_treatment constr
_refine_ls_matrix_type full
_refine_ls_number_parameters 723
_refine_ls_number_reflns 12175
_refine_ls_number_restraints 97
_refine_ls_restrained_S_all 1.071
_refine_ls_R_factor_all 0.0588
_refine_ls_R_factor_gt 0.0437
_refine_ls_shift/su_max 0.001
_refine_ls_shift/su_mean 0.000
_refine_ls_structure_factor_coef Fsqd
_refine_ls_weighting_details 'w=1/[\s^2^(Fo^2^)+(0.0424P)^2^+50.5690P] where P=(Fo^2^+2Fc^2^)/3'
_refine_ls_weighting_scheme calc
_refine_ls_wR_factor_gt 0.0997
_refine_ls_wR_factor_ref 0.1062
_reflns_Friedel_coverage 0.000
_reflns_number_gt 9828
_reflns_number_total 12175
_reflns_threshold_expression 'I > 2\s(I)'
_cod_data_source_file d0dt03311a2.cif
_cod_data_source_block ic17214
_cod_depositor_comments
;
The following automatic conversions were performed:

data item '_exptl_crystal_density_meas' value 'not_measured' was
changed to '?' -- the value is perceived as not measured.

Automatic conversion script
Id: cif_fix_values 7556 2019-12-06 15:28:31Z antanas 

 Adding full bibliography for 7705966--7705984.cif.
;
_cod_original_cell_volume 10588.7(8)
_cod_original_sg_symbol_H-M 'C 2/c'
_cod_original_formula_sum 'C48.50 H51 Cl2 F6 Ir N12 O2.50 P Rh2'
_cod_database_code 7705983
_shelx_shelxl_version_number 2018/3
_shelx_space_group_comment
; 
The symmetry employed for this shelxl refinement is uniquely defined 
by the following loop, which should always be used as a source of 
symmetry information in preference to the above space-group names. 
They are only intended as comments. 
;
_shelx_estimated_absorpt_t_min 0.490
_shelx_estimated_absorpt_t_max 0.732

loop_
_space_group_symop_operation_xyz
'x, y, z'
'-x, y, -z+1/2'
'x+1/2, y+1/2, z'
'-x+1/2, y+1/2, -z+1/2'
'-x, -y, -z'
'x, -y, z-1/2'
'-x+1/2, -y+1/2, -z'
'x+1/2, -y+1/2, z-1/2'

loop_
_atom_site_label
_atom_site_type_symbol
_atom_site_fract_x
_atom_site_fract_y
_atom_site_fract_z
_atom_site_U_iso_or_equiv
_atom_site_adp_type
_atom_site_occupancy
_atom_site_site_symmetry_order
_atom_site_calc_flag
_atom_site_refinement_flags_posn
_atom_site_refinement_flags_adp
_atom_site_refinement_flags_occupancy
_atom_site_disorder_assembly
_atom_site_disorder_group
Ir1 Ir 0.14621(6) 0.0242(3) 0.7376(2) 0.0185(3) Uani 0.5033(14) 1 d . . P A 1
Rh1 Rh 0.12207(19) 0.4021(9) 0.6599(6) 0.0191(3) Uani 0.5033(14) 1 d . . P A 1
Ir1' Ir 0.12504(9) 0.4025(5) 0.6601(3) 0.0191(3) Uani 0.4967(14) 1 d . . P A 2
Rh1' Rh 0.14251(14) 0.0249(7) 0.7394(5) 0.0185(3) Uani 0.4967(14) 1 d . . P A 2
Rh2 Rh 0.13252(2) 0.21474(3) 0.70652(2) 0.02556(10) Uani 1 1 d . . . . .
Cl1 Cl 0.11211(3) 0.59304(10) 0.61791(8) 0.0327(3) Uani 1 1 d . . . . .
Cl2 Cl 0.15647(3) -0.16620(10) 0.77918(8) 0.0353(3) Uani 1 1 d . . . . .
N1 N 0.16242(9) 0.4421(3) 0.7328(2) 0.0215(9) Uani 1 1 d . . . . .
N2 N 0.17252(9) 0.2509(3) 0.7358(2) 0.0267(10) Uani 1 1 d . . . . .
N3 N 0.18191(9) 0.0598(3) 0.7256(2) 0.0220(9) Uani 1 1 d . . . . .
N4 N 0.08644(9) 0.3355(4) 0.5929(2) 0.0261(9) Uani 1 1 d . . . . .
N5 N 0.09323(9) 0.1780(3) 0.6731(2) 0.0270(10) Uani 1 1 d . . . . .
N6 N 0.10521(9) 0.0109(3) 0.7434(2) 0.0253(9) Uani 1 1 d . . . . .
N7 N 0.10946(9) 0.4162(3) 0.7568(2) 0.0241(9) Uani 1 1 d . . . . .
N8 N 0.13254(9) 0.2524(3) 0.8121(2) 0.0256(10) Uani 1 1 d . . . . .
N9 N 0.15792(9) 0.0890(3) 0.8530(2) 0.0240(9) Uani 1 1 d . . . . .
N10 N 0.13881(9) 0.3650(3) 0.5708(2) 0.0223(9) Uani 1 1 d . . . . .
N11 N 0.13340(10) 0.1754(3) 0.5972(2) 0.0269(10) Uani 1 1 d . . . . .
N12 N 0.12903(9) -0.0149(3) 0.6228(2) 0.0243(9) Uani 1 1 d . . . . .
C1 C 0.16876(11) 0.5487(4) 0.7600(3) 0.0244(11) Uani 1 1 d . . . . .
H1 H 0.155694 0.606655 0.741024 0.029 Uiso 1 1 calc R U . . .
C2 C 0.19318(11) 0.5767(4) 0.8135(3) 0.0270(12) Uani 1 1 d . . . . .
H2 H 0.197176 0.652574 0.830324 0.032 Uiso 1 1 calc R U . . .
C3 C 0.21180(12) 0.4913(5) 0.8424(3) 0.0299(12) Uani 1 1 d . . . . .
H3 H 0.228651 0.508133 0.880536 0.036 Uiso 1 1 calc R U . . .
C4 C 0.20611(12) 0.3822(4) 0.8162(3) 0.0279(12) Uani 1 1 d . . . . .
H4 H 0.219004 0.323831 0.835638 0.034 Uiso 1 1 calc R U . . .
C5 C 0.18084(11) 0.3581(4) 0.7601(3) 0.0236(11) Uani 1 1 d . . . . .
C6 C 0.18987(11) 0.1704(4) 0.7245(3) 0.0253(11) Uani 1 1 d . . . . .
C7 C 0.21377(12) 0.1950(4) 0.7073(3) 0.0300(12) Uani 1 1 d . . . . .
H7 H 0.219285 0.271351 0.706592 0.036 Uiso 1 1 calc R U . . .
C8 C 0.22904(13) 0.1119(5) 0.6918(3) 0.0334(13) Uani 1 1 d . . . . .
H8 H 0.245002 0.130004 0.679382 0.040 Uiso 1 1 calc R U . . .
C9 C 0.22144(13) -0.0003(5) 0.6939(3) 0.0346(13) Uani 1 1 d . . . . .
H9 H 0.232239 -0.059808 0.684374 0.042 Uiso 1 1 calc R U . . .
C10 C 0.19806(12) -0.0224(4) 0.7099(3) 0.0304(13) Uani 1 1 d . . . . .
H10 H 0.192619 -0.098890 0.710254 0.036 Uiso 1 1 calc R U . . .
C11 C 0.07246(14) 0.3895(5) 0.5272(3) 0.0422(16) Uani 1 1 d . . . . .
H11 H 0.078781 0.461323 0.517265 0.051 Uiso 1 1 calc R U . . .
C12 C 0.04953(14) 0.3466(6) 0.4736(4) 0.0524(18) Uani 1 1 d . . . . .
H12 H 0.040131 0.388038 0.428272 0.063 Uiso 1 1 calc R U . . .
C13 C 0.04057(14) 0.2417(6) 0.4876(4) 0.0485(17) Uani 1 1 d . . . . .
H13 H 0.024870 0.209414 0.451582 0.058 Uiso 1 1 calc R U . . .
C14 C 0.05439(13) 0.1845(5) 0.5537(3) 0.0411(15) Uani 1 1 d . . . . .
H14 H 0.048433 0.111679 0.563156 0.049 Uiso 1 1 calc R U . . .
C15 C 0.07724(11) 0.2324(4) 0.6072(3) 0.0282(12) Uani 1 1 d . . . . .
C16 C 0.08551(12) 0.0860(4) 0.7074(3) 0.0280(12) Uani 1 1 d . . . . .
C17 C 0.05897(13) 0.0722(5) 0.7110(4) 0.0397(14) Uani 1 1 d . . . . .
H17 H 0.045351 0.126045 0.686997 0.048 Uiso 1 1 calc R U . . .
C18 C 0.05281(15) -0.0181(6) 0.7488(4) 0.0453(16) Uani 1 1 d . . . . .
H18 H 0.034899 -0.028006 0.750764 0.054 Uiso 1 1 calc R U . . .
C19 C 0.07298(14) -0.0956(5) 0.7846(3) 0.0396(15) Uani 1 1 d . . . . .
H19 H 0.068985 -0.160190 0.810071 0.048 Uiso 1 1 calc R U . . .
C20 C 0.09850(13) -0.0773(4) 0.7823(3) 0.0335(13) Uani 1 1 d . . . . .
H20 H 0.112395 -0.128312 0.809170 0.040 Uiso 1 1 calc R U . . .
C21 C 0.09176(14) 0.4994(5) 0.7574(4) 0.0397(15) Uani 1 1 d . . . . .
H21 H 0.087541 0.553003 0.716310 0.048 Uiso 1 1 calc R U . . .
C22 C 0.07960(15) 0.5107(6) 0.8134(4) 0.0501(18) Uani 1 1 d . . . . .
H22 H 0.067470 0.571305 0.811999 0.060 Uiso 1 1 calc R U . . .
C23 C 0.08536(15) 0.4320(6) 0.8721(4) 0.0486(17) Uani 1 1 d . . . . .
H23 H 0.076813 0.436871 0.911248 0.058 Uiso 1 1 calc R U . . .
C24 C 0.10325(13) 0.3474(5) 0.8744(3) 0.0354(13) Uani 1 1 d . . . . .
H24 H 0.107311 0.293622 0.915408 0.042 Uiso 1 1 calc R U . . .
C25 C 0.11562(12) 0.3393(4) 0.8169(3) 0.0286(12) Uani 1 1 d . . . . .
C26 C 0.14917(11) 0.1910(4) 0.8723(3) 0.0262(11) Uani 1 1 d . . . . .
C27 C 0.15862(12) 0.2282(5) 0.9496(3) 0.0342(13) Uani 1 1 d . . . . .
H27 H 0.152692 0.298972 0.962822 0.041 Uiso 1 1 calc R U . . .
C28 C 0.17607(13) 0.1650(5) 1.0057(3) 0.0392(15) Uani 1 1 d . . . . .
H28 H 0.181973 0.190389 1.058093 0.047 Uiso 1 1 calc R U . . .
C29 C 0.18521(13) 0.0631(5) 0.9861(3) 0.0356(14) Uani 1 1 d . . . . .
H29 H 0.197443 0.017665 1.024713 0.043 Uiso 1 1 calc R U . . .
C30 C 0.17621(12) 0.0289(5) 0.9096(3) 0.0316(13) Uani 1 1 d . . . . .
H30 H 0.183079 -0.039464 0.895824 0.038 Uiso 1 1 calc R U . . .
C31 C 0.14759(12) 0.4457(4) 0.5310(3) 0.0299(12) Uani 1 1 d . . . . .
H31 H 0.146157 0.522541 0.544159 0.036 Uiso 1 1 calc R U . . .
C32 C 0.15827(13) 0.4219(5) 0.4736(3) 0.0366(14) Uani 1 1 d . . . . .
H32 H 0.163575 0.480712 0.445867 0.044 Uiso 1 1 calc R U . . .
C33 C 0.16126(13) 0.3096(5) 0.4564(3) 0.0373(14) Uani 1 1 d . . . . .
H33 H 0.169315 0.290222 0.417787 0.045 Uiso 1 1 calc R U . . .
C34 C 0.15260(13) 0.2275(5) 0.4952(3) 0.0341(13) Uani 1 1 d . . . . .
H34 H 0.154347 0.150598 0.482674 0.041 Uiso 1 1 calc R U . . .
C35 C 0.14118(11) 0.2541(4) 0.5530(3) 0.0254(11) Uani 1 1 d . . . . .
C36 C 0.12481(11) 0.0695(4) 0.5687(3) 0.0249(11) Uani 1 1 d . . . . .
C37 C 0.11028(12) 0.0467(4) 0.4911(3) 0.0295(12) Uani 1 1 d . . . . .
H37 H 0.107680 0.104757 0.453313 0.035 Uiso 1 1 calc R U . . .
C38 C 0.09973(12) -0.0586(5) 0.4690(3) 0.0319(13) Uani 1 1 d . . . . .
H38 H 0.090001 -0.073922 0.416112 0.038 Uiso 1 1 calc R U . . .
C39 C 0.10342(12) -0.1430(4) 0.5249(3) 0.0321(13) Uani 1 1 d . . . . .
H39 H 0.095995 -0.216248 0.511065 0.039 Uiso 1 1 calc R U . . .
C40 C 0.11791(12) -0.1181(4) 0.5998(3) 0.0298(12) Uani 1 1 d . . . . .
H40 H 0.120386 -0.175621 0.637913 0.036 Uiso 1 1 calc R U . . .
P1 P 0.250000 0.250000 0.500000 0.0358(5) Uani 1 2 d S . P . .
F1 F 0.26772(9) 0.3511(4) 0.4846(3) 0.0644(12) Uani 1 1 d . . . . .
F2 F 0.22594(8) 0.3358(4) 0.4931(2) 0.0623(11) Uani 1 1 d . . . . .
F3 F 0.23824(9) 0.2265(3) 0.4092(2) 0.0604(11) Uani 1 1 d . . . . .
P2 P 0.000000 0.7144(2) 0.750000 0.0476(6) Uani 1 2 d S T P . .
F4 F 0.00277(18) 0.6183(7) 0.8094(5) 0.159(3) Uani 1 1 d . U . . .
F5 F 0.03069(15) 0.7095(6) 0.7793(4) 0.140(3) Uani 1 1 d . U . . .
F6 F -0.00265(15) 0.8104(6) 0.6910(4) 0.136(2) Uani 1 1 d . U . . .
O1 O 0.23290(11) 0.7392(4) 0.6220(3) 0.0662(15) Uani 1 1 d . . . . .
C41 C 0.23484(15) 0.6402(6) 0.6096(4) 0.0500(17) Uani 1 1 d . . . . .
C42 C 0.21696(19) 0.5524(8) 0.6265(5) 0.083(3) Uani 1 1 d . . . . .
H42A H 0.203735 0.588529 0.647303 0.125 Uiso 1 1 calc R U . . .
H42B H 0.227990 0.499009 0.664906 0.125 Uiso 1 1 calc R U . . .
H42C H 0.207382 0.511913 0.578576 0.125 Uiso 1 1 calc R U . . .
C43 C 0.25621(19) 0.5982(7) 0.5780(5) 0.077(3) Uani 1 1 d . . . . .
H43A H 0.270474 0.655363 0.586070 0.115 Uiso 1 1 calc R U . . .
H43B H 0.248228 0.583190 0.522252 0.115 Uiso 1 1 calc R U . . .
H43C H 0.264028 0.528423 0.604860 0.115 Uiso 1 1 calc R U . . .
O2 O 0.0005(2) 0.2299(10) 0.8737(7) 0.166(4) Uani 1 1 d D U . . .
C44 C 0.0204(3) 0.0600(12) 0.9148(9) 0.156(6) Uani 1 1 d D U . . .
H44A H 0.032263 -0.000373 0.907318 0.234 Uiso 0.5 1 calc R U P B 1
H44B H 0.028165 0.092260 0.966893 0.234 Uiso 0.5 1 calc R U P B 1
H44C H 0.002421 0.029056 0.909174 0.234 Uiso 0.5 1 calc R U P B 1
H44D H 0.036171 0.018399 0.947745 0.234 Uiso 0.5 1 calc R U P C 2
H44E H 0.004337 0.039658 0.929015 0.234 Uiso 0.5 1 calc R U P C 2
H44F H 0.017456 0.040627 0.860158 0.234 Uiso 0.5 1 calc R U P C 2
C45 C 0.0180(7) 0.1521(19) 0.8539(16) 0.167(10) Uani 0.5 1 d D U P D 1
H45A H 0.035821 0.186357 0.858729 0.201 Uiso 0.5 1 calc R U P D 1
H45B H 0.009835 0.122558 0.800467 0.201 Uiso 0.5 1 calc R U P D 1
C46 C -0.0048(7) 0.307(2) 0.8089(14) 0.176(13) Uani 0.5 1 d D U P D 1
H46A H -0.013895 0.268950 0.758802 0.211 Uiso 0.5 1 calc R U P D 1
H46B H 0.012033 0.343966 0.806482 0.211 Uiso 0.5 1 calc R U P D 1
C45' C 0.0257(4) 0.1884(14) 0.9265(14) 0.124(8) Uani 0.5 1 d D U P D 2
H45C H 0.028221 0.211722 0.980772 0.148 Uiso 0.5 1 calc R U P D 2
H45D H 0.041486 0.212701 0.911151 0.148 Uiso 0.5 1 calc R U P D 2
C46' C 0.0046(5) 0.3498(13) 0.880(2) 0.183(14) Uani 0.5 1 d D U P D 2
H46C H 0.018756 0.374457 0.857332 0.219 Uiso 0.5 1 calc R U P D 2
H46D H 0.009407 0.375971 0.934356 0.219 Uiso 0.5 1 calc R U P D 2
C47 C -0.0236(4) 0.3904(15) 0.8311(12) 0.210(8) Uani 1 1 d D U . . .
H47A H -0.029166 0.449622 0.791445 0.315 Uiso 0.5 1 calc R U P D 1
H47B H -0.039738 0.350301 0.834354 0.315 Uiso 0.5 1 calc R U P D 1
H47C H -0.014087 0.424515 0.881526 0.315 Uiso 0.5 1 calc R U P D 1
H47D H -0.023982 0.473081 0.829842 0.315 Uiso 0.5 1 calc R U P D 2
H47E H -0.027879 0.361219 0.777955 0.315 Uiso 0.5 1 calc R U P D 2
H47F H -0.037131 0.362716 0.854181 0.315 Uiso 0.5 1 calc R U P D 2
O3 O 0.0494(3) 0.3267(14) 0.9788(8) 0.127(6) Uani 0.5 1 d D U P E 1
C48 C 0.0382(5) 0.321(2) 1.0297(13) 0.121(8) Uani 0.5 1 d D U P E 1
C49 C 0.0260(8) 0.412(3) 1.068(2) 0.235(19) Uani 0.5 1 d D U P E 1
H49A H 0.018740 0.376770 1.106443 0.353 Uiso 0.5 1 calc R U P E 1
H49B H 0.040136 0.466408 1.094579 0.353 Uiso 0.5 1 calc R U P E 1
H49C H 0.011413 0.450890 1.028745 0.353 Uiso 0.5 1 calc R U P E 1
C50 C 0.0464(5) 0.228(2) 1.0890(14) 0.129(9) Uani 0.5 1 d D U P E 1
H50A H 0.035879 0.234284 1.125212 0.194 Uiso 0.5 1 calc R U P E 1
H50B H 0.042823 0.154911 1.062608 0.194 Uiso 0.5 1 calc R U P E 1
H50C H 0.065743 0.234828 1.117705 0.194 Uiso 0.5 1 calc R U P E 1

loop_
_atom_site_aniso_label
_atom_site_aniso_U_11
_atom_site_aniso_U_22
_atom_site_aniso_U_33
_atom_site_aniso_U_23
_atom_site_aniso_U_13
_atom_site_aniso_U_12
Ir1 0.0273(9) 0.01227(14) 0.0163(2) 0.00051(13) 0.0073(5) -0.0001(5)
Rh1 0.0257(9) 0.01305(14) 0.01875(14) 0.00090(9) 0.0074(5) 0.0007(6)
Ir1' 0.0257(9) 0.01305(14) 0.01875(14) 0.00090(9) 0.0074(5) 0.0007(6)
Rh1' 0.0273(9) 0.01227(14) 0.0163(2) 0.00051(13) 0.0073(5) -0.0001(5)
Rh2 0.0403(3) 0.01133(18) 0.0272(2) 0.00157(15) 0.01368(18) 0.00159(17)
Cl1 0.0445(9) 0.0161(6) 0.0366(7) 0.0027(5) 0.0116(6) 0.0036(6)
Cl2 0.0540(10) 0.0157(6) 0.0314(7) 0.0048(5) 0.0067(6) 0.0020(6)
N1 0.031(3) 0.0135(19) 0.021(2) -0.0002(15) 0.0096(18) -0.0027(17)
N2 0.037(3) 0.015(2) 0.030(2) -0.0004(17) 0.014(2) 0.0037(18)
N3 0.030(3) 0.0140(19) 0.0196(19) 0.0005(15) 0.0048(17) 0.0051(17)
N4 0.033(3) 0.022(2) 0.022(2) 0.0024(17) 0.0068(18) 0.0002(19)
N5 0.035(3) 0.018(2) 0.029(2) 0.0015(17) 0.011(2) -0.0022(19)
N6 0.036(3) 0.020(2) 0.0180(19) -0.0024(16) 0.0065(18) -0.0053(19)
N7 0.032(3) 0.021(2) 0.022(2) -0.0040(16) 0.0130(18) 0.0008(18)
N8 0.035(3) 0.019(2) 0.024(2) -0.0004(16) 0.0111(19) 0.0017(19)
N9 0.034(3) 0.017(2) 0.0191(19) 0.0038(16) 0.0066(18) -0.0020(18)
N10 0.033(3) 0.0159(19) 0.0186(19) 0.0013(15) 0.0089(18) -0.0015(18)
N11 0.044(3) 0.0127(19) 0.026(2) -0.0034(16) 0.014(2) -0.0026(19)
N12 0.037(3) 0.0121(19) 0.022(2) -0.0005(16) 0.0073(18) -0.0027(18)
C1 0.034(3) 0.014(2) 0.032(3) 0.0001(19) 0.019(2) 0.001(2)
C2 0.035(3) 0.016(2) 0.032(3) -0.008(2) 0.013(2) -0.003(2)
C3 0.029(3) 0.035(3) 0.026(3) -0.008(2) 0.010(2) -0.011(2)
C4 0.033(3) 0.025(3) 0.028(3) -0.002(2) 0.012(2) 0.002(2)
C5 0.037(3) 0.016(2) 0.021(2) -0.0009(18) 0.013(2) -0.003(2)
C6 0.036(3) 0.019(2) 0.020(2) 0.0003(19) 0.008(2) 0.004(2)
C7 0.038(3) 0.023(3) 0.032(3) -0.001(2) 0.015(2) -0.003(2)
C8 0.039(4) 0.033(3) 0.031(3) -0.004(2) 0.016(3) -0.001(3)
C9 0.040(4) 0.030(3) 0.033(3) -0.004(2) 0.011(3) 0.009(3)
C10 0.047(4) 0.020(3) 0.022(2) 0.001(2) 0.007(2) 0.009(2)
C11 0.052(4) 0.036(3) 0.029(3) 0.010(2) 0.000(3) 0.000(3)
C12 0.051(5) 0.052(4) 0.037(3) 0.016(3) -0.011(3) -0.003(3)
C13 0.042(4) 0.057(4) 0.035(3) -0.004(3) -0.005(3) -0.017(3)
C14 0.049(4) 0.031(3) 0.039(3) -0.003(3) 0.009(3) -0.016(3)
C15 0.032(3) 0.026(3) 0.026(3) 0.000(2) 0.009(2) -0.001(2)
C16 0.040(3) 0.023(3) 0.021(2) -0.004(2) 0.009(2) -0.004(2)
C17 0.040(4) 0.041(4) 0.041(3) 0.009(3) 0.015(3) 0.002(3)
C18 0.050(4) 0.045(4) 0.045(4) 0.000(3) 0.021(3) -0.019(3)
C19 0.054(4) 0.032(3) 0.034(3) 0.004(2) 0.015(3) -0.016(3)
C20 0.051(4) 0.023(3) 0.024(3) 0.001(2) 0.008(3) -0.010(3)
C21 0.057(4) 0.028(3) 0.040(3) 0.006(2) 0.023(3) 0.014(3)
C22 0.063(5) 0.046(4) 0.053(4) 0.000(3) 0.036(4) 0.022(3)
C23 0.066(5) 0.048(4) 0.046(4) -0.003(3) 0.038(4) 0.010(3)
C24 0.048(4) 0.035(3) 0.028(3) 0.000(2) 0.020(3) 0.001(3)
C25 0.045(4) 0.018(2) 0.025(2) -0.006(2) 0.015(2) -0.006(2)
C26 0.034(3) 0.023(3) 0.022(2) 0.0001(19) 0.009(2) -0.008(2)
C27 0.048(4) 0.028(3) 0.025(3) -0.007(2) 0.009(3) -0.004(3)
C28 0.050(4) 0.038(3) 0.024(3) -0.009(2) 0.003(3) -0.007(3)
C29 0.043(4) 0.033(3) 0.025(3) 0.005(2) 0.002(2) -0.003(3)
C30 0.043(4) 0.023(3) 0.026(3) 0.001(2) 0.006(2) -0.002(2)
C31 0.043(4) 0.016(2) 0.030(3) 0.003(2) 0.011(2) -0.004(2)
C32 0.056(4) 0.031(3) 0.028(3) 0.002(2) 0.020(3) -0.007(3)
C33 0.050(4) 0.040(3) 0.031(3) -0.011(2) 0.025(3) -0.013(3)
C34 0.052(4) 0.023(3) 0.035(3) -0.008(2) 0.024(3) -0.005(3)
C35 0.034(3) 0.021(2) 0.021(2) 0.0006(19) 0.009(2) -0.001(2)
C36 0.035(3) 0.015(2) 0.026(3) -0.0025(19) 0.011(2) 0.000(2)
C37 0.046(4) 0.018(2) 0.022(2) 0.0013(19) 0.007(2) 0.002(2)
C38 0.047(4) 0.026(3) 0.021(2) -0.004(2) 0.009(2) -0.006(3)
C39 0.052(4) 0.020(3) 0.026(3) -0.005(2) 0.013(3) -0.008(2)
C40 0.048(4) 0.015(2) 0.027(3) 0.001(2) 0.013(2) -0.001(2)
P1 0.0393(14) 0.0318(11) 0.0323(11) 0.0097(9) 0.0057(9) 0.0008(10)
F1 0.079(3) 0.051(2) 0.071(3) 0.002(2) 0.034(2) -0.022(2)
F2 0.055(3) 0.062(3) 0.066(3) 0.006(2) 0.013(2) 0.020(2)
F3 0.078(3) 0.059(3) 0.034(2) 0.0063(18) 0.0023(19) -0.002(2)
P2 0.0424(16) 0.0485(15) 0.0428(13) 0.000 0.0007(11) 0.000
F4 0.167(4) 0.148(4) 0.144(4) 0.038(3) 0.023(3) -0.036(3)
F5 0.108(4) 0.147(4) 0.158(4) 0.010(3) 0.032(3) 0.005(3)
F6 0.147(4) 0.126(4) 0.115(3) 0.046(3) 0.010(3) -0.026(3)
O1 0.061(4) 0.054(3) 0.070(3) -0.014(3) 0.002(3) 0.018(3)
C41 0.044(4) 0.051(4) 0.045(4) -0.006(3) 0.000(3) -0.002(3)
C42 0.074(7) 0.098(7) 0.077(6) -0.019(5) 0.022(5) -0.028(6)
C43 0.083(7) 0.071(6) 0.089(6) -0.032(5) 0.043(5) -0.002(5)
O2 0.166(7) 0.143(7) 0.192(8) 0.037(6) 0.063(6) 0.025(6)
C44 0.145(9) 0.149(9) 0.172(9) 0.034(8) 0.048(7) 0.022(7)
C45 0.168(12) 0.166(13) 0.173(14) 0.000(9) 0.061(10) 0.010(8)
C46 0.178(16) 0.166(16) 0.178(16) 0.025(10) 0.049(10) 0.001(10)
C45' 0.103(11) 0.116(12) 0.143(12) 0.013(9) 0.025(9) 0.022(9)
C46' 0.185(17) 0.161(16) 0.197(17) 0.001(10) 0.053(10) 0.007(10)
C47 0.213(12) 0.184(11) 0.226(12) 0.054(8) 0.058(9) 0.000(9)
O3 0.116(11) 0.162(13) 0.119(11) 0.046(10) 0.059(9) 0.013(10)
C48 0.106(11) 0.132(12) 0.130(11) 0.025(9) 0.045(9) -0.004(9)
C49 0.21(2) 0.24(3) 0.25(3) 0.011(18) 0.073(18) -0.032(18)
C50 0.116(15) 0.164(18) 0.134(15) 0.040(13) 0.077(13) 0.005(13)

loop_
_atom_type_symbol
_atom_type_description
_atom_type_scat_dispersion_real
_atom_type_scat_dispersion_imag
_atom_type_scat_source
C C 0.0033 0.0016 'International Tables Vol C Tables 4.2.6.8 and 6.1.1.4'
H H 0.0000 0.0000 'International Tables Vol C Tables 4.2.6.8 and 6.1.1.4'
N N 0.0061 0.0033 'International Tables Vol C Tables 4.2.6.8 and 6.1.1.4'
F F 0.0171 0.0103 'International Tables Vol C Tables 4.2.6.8 and 6.1.1.4'
P P 0.1023 0.0942 'International Tables Vol C Tables 4.2.6.8 and 6.1.1.4'
Cl Cl 0.1484 0.1585 'International Tables Vol C Tables 4.2.6.8 and 6.1.1.4'
Rh Rh -1.1178 0.9187 'International Tables Vol C Tables 4.2.6.8 and 6.1.1.4'
Ir Ir -1.4442 7.9887 'International Tables Vol C Tables 4.2.6.8 and 6.1.1.4'
O O 0.0106 0.0060 'International Tables Vol C Tables 4.2.6.8 and 6.1.1.4'

loop_
_geom_angle_atom_site_label_1
_geom_angle_atom_site_label_2
_geom_angle_atom_site_label_3
_geom_angle
_geom_angle_site_symmetry_1
_geom_angle_site_symmetry_3
_geom_angle_publ_flag
N3 Ir1 N12 93.4(2) . . ?
N3 Ir1 N9 92.5(2) . . ?
N12 Ir1 N9 168.7(3) . . ?
N3 Ir1 N6 171.2(3) . . ?
N12 Ir1 N6 85.0(2) . . ?
N9 Ir1 N6 87.63(19) . . ?
N3 Ir1 Rh2 89.57(18) . . ?
N12 Ir1 Rh2 88.39(18) . . ?
N9 Ir1 Rh2 82.06(17) . . ?
N6 Ir1 Rh2 81.70(16) . . ?
N3 Ir1 Cl2 96.45(18) . . ?
N12 Ir1 Cl2 95.19(19) . . ?
N9 Ir1 Cl2 93.67(18) . . ?
N6 Ir1 Cl2 92.35(18) . . ?
Rh2 Ir1 Cl2 172.79(15) . . ?
N4 Rh1 N7 93.8(4) . . ?
N4 Rh1 N10 88.8(5) . . ?
N7 Rh1 N10 170.5(6) . . ?
N4 Rh1 N1 169.7(6) . . ?
N7 Rh1 N1 88.2(4) . . ?
N10 Rh1 N1 87.6(4) . . ?
N4 Rh1 Rh2 85.0(4) . . ?
N7 Rh1 Rh2 82.6(4) . . ?
N10 Rh1 Rh2 88.5(4) . . ?
N1 Rh1 Rh2 85.3(4) . . ?
N4 Rh1 Cl1 96.5(4) . . ?
N7 Rh1 Cl1 95.7(4) . . ?
N10 Rh1 Cl1 93.1(4) . . ?
N1 Rh1 Cl1 93.3(4) . . ?
Rh2 Rh1 Cl1 177.9(5) . . ?
N10 Ir1' N1 93.6(2) . . ?
N10 Ir1' N4 88.1(3) . . ?
N1 Ir1' N4 170.9(3) . . ?
N10 Ir1' N7 171.5(3) . . ?
N1 Ir1' N7 89.0(3) . . ?
N4 Ir1' N7 88.0(2) . . ?
N10 Ir1' Rh2 91.0(2) . . ?
N1 Ir1' Rh2 88.3(2) . . ?
N4 Ir1' Rh2 82.7(2) . . ?
N7 Ir1' Rh2 81.0(2) . . ?
N10 Ir1' Cl1 94.9(2) . . ?
N1 Ir1' Cl1 96.0(2) . . ?
N4 Ir1' Cl1 92.8(2) . . ?
N7 Ir1' Cl1 92.8(2) . . ?
Rh2 Ir1' Cl1 172.4(2) . . ?
N6 Rh1' N12 89.9(4) . . ?
N6 Rh1' N9 94.0(3) . . ?
N12 Rh1' N9 171.4(5) . . ?
N6 Rh1' N3 172.6(5) . . ?
N12 Rh1' N3 87.3(3) . . ?
N9 Rh1' N3 87.9(3) . . ?
N6 Rh1' Rh2 87.1(3) . . ?
N12 Rh1' Rh2 89.0(3) . . ?
N9 Rh1' Rh2 83.6(3) . . ?
N3 Rh1' Rh2 86.0(3) . . ?
N6 Rh1' Cl2 96.7(3) . . ?
N12 Rh1' Cl2 93.7(3) . . ?
N9 Rh1' Cl2 93.4(3) . . ?
N3 Rh1' Cl2 90.4(3) . . ?
Rh2 Rh1' Cl2 175.4(4) . . ?
N8 Rh2 N5 91.80(18) . . ?
N8 Rh2 N2 90.68(18) . . ?
N5 Rh2 N2 177.52(17) . . ?
N8 Rh2 N11 178.75(19) . . ?
N5 Rh2 N11 89.42(18) . . ?
N2 Rh2 N11 88.10(18) . . ?
N8 Rh2 Rh1' 92.2(2) . . ?
N5 Rh2 Rh1' 89.5(2) . . ?
N2 Rh2 Rh1' 90.6(2) . . ?
N11 Rh2 Rh1' 87.5(2) . . ?
N8 Rh2 Ir1' 94.74(18) . . ?
N5 Rh2 Ir1' 93.44(16) . . ?
N2 Rh2 Ir1' 86.21(16) . . ?
N11 Rh2 Ir1' 85.48(17) . . ?
Rh1' Rh2 Ir1' 172.4(2) . . ?
N8 Rh2 Rh1 93.7(3) . . ?
N5 Rh2 Rh1 89.9(3) . . ?
N2 Rh2 Rh1 89.8(3) . . ?
N11 Rh2 Rh1 86.6(3) . . ?
N8 Rh2 Ir1 94.40(15) . . ?
N5 Rh2 Ir1 93.78(14) . . ?
N2 Rh2 Ir1 86.17(14) . . ?
N11 Rh2 Ir1 85.22(14) . . ?
Rh1 Rh2 Ir1 171.0(3) . . ?
C1 N1 C5 119.1(4) . . ?
C1 N1 Ir1' 121.6(4) . . ?
C5 N1 Ir1' 119.1(4) . . ?
C1 N1 Rh1 120.4(5) . . ?
C5 N1 Rh1 120.0(4) . . ?
C5 N2 C6 122.5(5) . . ?
C5 N2 Rh2 118.4(3) . . ?
C6 N2 Rh2 118.9(3) . . ?
C10 N3 C6 117.7(5) . . ?
C10 N3 Ir1 121.8(4) . . ?
C6 N3 Ir1 120.1(4) . . ?
C10 N3 Rh1' 123.2(4) . . ?
C6 N3 Rh1' 118.7(4) . . ?
C11 N4 C15 118.0(5) . . ?
C11 N4 Rh1 118.8(5) . . ?
C15 N4 Rh1 122.8(5) . . ?
C11 N4 Ir1' 118.3(4) . . ?
C15 N4 Ir1' 122.9(4) . . ?
C16 N5 C15 125.4(5) . . ?
C16 N5 Rh2 117.0(4) . . ?
C15 N5 Rh2 116.2(3) . . ?
C16 N6 C20 118.2(5) . . ?
C16 N6 Rh1' 121.9(4) . . ?
C20 N6 Rh1' 119.9(5) . . ?
C16 N6 Ir1 122.1(4) . . ?
C20 N6 Ir1 119.7(4) . . ?
C21 N7 C25 117.7(4) . . ?
C21 N7 Rh1 117.7(5) . . ?
C25 N7 Rh1 124.2(5) . . ?
C21 N7 Ir1' 119.5(4) . . ?
C25 N7 Ir1' 122.7(4) . . ?
C26 N8 C25 127.0(4) . . ?
C26 N8 Rh2 117.6(3) . . ?
C25 N8 Rh2 115.4(3) . . ?
C30 N9 C26 118.5(4) . . ?
C30 N9 Rh1' 120.7(4) . . ?
C26 N9 Rh1' 120.8(4) . . ?
C30 N9 Ir1 117.9(4) . . ?
C26 N9 Ir1 123.5(3) . . ?
C31 N10 C35 118.6(4) . . ?
C31 N10 Ir1' 122.3(4) . . ?
C35 N10 Ir1' 118.9(4) . . ?
C31 N10 Rh1 123.3(5) . . ?
C35 N10 Rh1 118.1(4) . . ?
C35 N11 C36 121.4(4) . . ?
C35 N11 Rh2 120.7(3) . . ?
C36 N11 Rh2 117.8(3) . . ?
C40 N12 C36 118.7(4) . . ?
C40 N12 Ir1 121.5(3) . . ?
C36 N12 Ir1 119.0(3) . . ?
C40 N12 Rh1' 119.6(4) . . ?
C36 N12 Rh1' 119.5(4) . . ?
N1 C1 C2 123.1(5) . . ?
C1 C2 C3 118.1(5) . . ?
C4 C3 C2 120.5(5) . . ?
C3 C4 C5 119.2(5) . . ?
N1 C5 N2 116.5(5) . . ?
N1 C5 C4 120.1(4) . . ?
N2 C5 C4 123.1(5) . . ?
N2 C6 N3 116.4(5) . . ?
N2 C6 C7 124.0(5) . . ?
N3 C6 C7 119.5(5) . . ?
C8 C7 C6 121.0(5) . . ?
C7 C8 C9 120.1(6) . . ?
C10 C9 C8 118.0(5) . . ?
C9 C10 N3 123.6(5) . . ?
N4 C11 C12 123.7(6) . . ?
C11 C12 C13 118.1(6) . . ?
C14 C13 C12 119.6(6) . . ?
C13 C14 C15 120.3(6) . . ?
N4 C15 N5 115.5(5) . . ?
N4 C15 C14 120.2(5) . . ?
N5 C15 C14 124.0(5) . . ?
N6 C16 N5 116.9(5) . . ?
N6 C16 C17 120.1(5) . . ?
N5 C16 C17 122.8(5) . . ?
C18 C17 C16 120.2(6) . . ?
C17 C18 C19 119.4(6) . . ?
C20 C19 C18 118.7(5) . . ?
C19 C20 N6 123.4(6) . . ?
N7 C21 C22 123.7(6) . . ?
C21 C22 C23 118.1(6) . . ?
C24 C23 C22 120.3(6) . . ?
C23 C24 C25 120.1(5) . . ?
N8 C25 N7 115.9(4) . . ?
N8 C25 C24 123.8(5) . . ?
N7 C25 C24 120.0(5) . . ?
N8 C26 N9 116.1(4) . . ?
N8 C26 C27 124.4(5) . . ?
N9 C26 C27 119.4(5) . . ?
C28 C27 C26 121.2(5) . . ?
C27 C28 C29 119.5(5) . . ?
C30 C29 C28 118.7(5) . . ?
N9 C30 C29 122.7(5) . . ?
C32 C31 N10 123.3(5) . . ?
C31 C32 C33 118.4(5) . . ?
C34 C33 C32 119.4(5) . . ?
C33 C34 C35 121.1(5) . . ?
N10 C35 N11 116.7(4) . . ?
N10 C35 C34 119.1(4) . . ?
N11 C35 C34 124.1(5) . . ?
N12 C36 N11 115.9(4) . . ?
N12 C36 C37 119.6(4) . . ?
N11 C36 C37 124.2(5) . . ?
C38 C37 C36 120.6(5) . . ?
C37 C38 C39 119.4(5) . . ?
C40 C39 C38 118.4(5) . . ?
N12 C40 C39 123.3(5) . . ?
F2 P1 F2 180.0(2) 7_556 . ?
F2 P1 F1 89.4(2) 7_556 7_556 ?
F2 P1 F1 90.6(2) . 7_556 ?
F2 P1 F1 90.6(2) 7_556 . ?
F2 P1 F1 89.4(2) . . ?
F1 P1 F1 180.0(3) 7_556 . ?
F2 P1 F3 90.3(2) 7_556 . ?
F2 P1 F3 89.7(2) . . ?
F1 P1 F3 89.7(2) 7_556 . ?
F1 P1 F3 90.3(2) . . ?
F2 P1 F3 89.7(2) 7_556 7_556 ?
F2 P1 F3 90.3(2) . 7_556 ?
F1 P1 F3 90.3(2) 7_556 7_556 ?
F1 P1 F3 89.7(2) . 7_556 ?
F3 P1 F3 180.0 . 7_556 ?
F5 P2 F5 175.5(6) 2_556 . ?
F5 P2 F6 86.1(4) 2_556 . ?
F5 P2 F6 97.2(4) . . ?
F5 P2 F6 97.2(4) 2_556 2_556 ?
F5 P2 F6 86.1(4) . 2_556 ?
F6 P2 F6 84.6(6) . 2_556 ?
F5 P2 F4 94.1(4) 2_556 . ?
F5 P2 F4 82.6(4) . . ?
F6 P2 F4 179.8(5) . . ?
F6 P2 F4 95.3(4) 2_556 . ?
F5 P2 F4 82.6(4) 2_556 2_556 ?
F5 P2 F4 94.1(4) . 2_556 ?
F6 P2 F4 95.3(4) . 2_556 ?
F6 P2 F4 179.8(5) 2_556 2_556 ?
F4 P2 F4 84.8(7) . 2_556 ?
O1 C41 C43 121.0(7) . . ?
O1 C41 C42 123.1(8) . . ?
C43 C41 C42 115.9(7) . . ?
C46' O2 C45' 101.9(13) . . ?
C45 O2 C46 100.2(13) . . ?
O2 C45 C44 101.2(12) . . ?
O2 C46 C47 99.6(14) . . ?
O2 C45' C44 99.3(12) . . ?
O2 C46' C47 100.0(14) . . ?
O3 C48 C50 118(2) . . ?
O3 C48 C49 132(3) . . ?
C50 C48 C49 105(2) . . ?

loop_
_geom_bond_atom_site_label_1
_geom_bond_atom_site_label_2
_geom_bond_distance
_geom_bond_site_symmetry_2
_geom_bond_publ_flag
Ir1 N3 1.980(5) . ?
Ir1 N12 2.042(6) . ?
Ir1 N9 2.130(6) . ?
Ir1 N6 2.172(5) . ?
Ir1 Rh2 2.380(4) . ?
Ir1 Cl2 2.384(4) . ?
Rh1 N4 2.027(11) . ?
Rh1 N7 2.066(11) . ?
Rh1 N10 2.109(11) . ?
Rh1 N1 2.149(10) . ?
Rh1 Rh2 2.375(11) . ?
Rh1 Cl1 2.391(11) . ?
Ir1' N10 2.015(6) . ?
Ir1' N1 2.028(6) . ?
Ir1' N4 2.144(7) . ?
Ir1' N7 2.157(6) . ?
Ir1' Rh2 2.366(5) . ?
Ir1' Cl1 2.409(6) . ?
Rh1' N6 1.969(8) . ?
Rh1' N12 2.061(9) . ?
Rh1' N9 2.102(9) . ?
Rh1' N3 2.179(8) . ?
Rh1' Rh2 2.342(8) . ?
Rh1' Cl2 2.417(9) . ?
Rh2 N8 1.965(4) . ?
Rh2 N5 1.986(5) . ?
Rh2 N2 2.022(5) . ?
Rh2 N11 2.050(4) . ?
N1 C1 1.358(6) . ?
N1 C5 1.361(6) . ?
N2 C5 1.368(6) . ?
N2 C6 1.371(6) . ?
N3 C10 1.373(6) . ?
N3 C6 1.377(6) . ?
N4 C11 1.344(7) . ?
N4 C15 1.366(7) . ?
N5 C16 1.376(6) . ?
N5 C15 1.380(7) . ?
N6 C16 1.358(7) . ?
N6 C20 1.366(6) . ?
N7 C21 1.350(7) . ?
N7 C25 1.378(6) . ?
N8 C26 1.368(7) . ?
N8 C25 1.375(7) . ?
N9 C30 1.358(7) . ?
N9 C26 1.375(6) . ?
N10 C31 1.360(6) . ?
N10 C35 1.367(6) . ?
N11 C35 1.372(6) . ?
N11 C36 1.376(6) . ?
N12 C40 1.360(6) . ?
N12 C36 1.368(6) . ?
C1 C2 1.373(8) . ?
C2 C3 1.383(8) . ?
C3 C4 1.376(7) . ?
C4 C5 1.413(7) . ?
C6 C7 1.404(8) . ?
C7 C8 1.349(7) . ?
C8 C9 1.390(8) . ?
C9 C10 1.361(8) . ?
C11 C12 1.375(9) . ?
C12 C13 1.378(9) . ?
C13 C14 1.366(9) . ?
C14 C15 1.395(8) . ?
C16 C17 1.411(8) . ?
C17 C18 1.362(8) . ?
C18 C19 1.390(9) . ?
C19 C20 1.357(9) . ?
C21 C22 1.363(8) . ?
C22 C23 1.374(9) . ?
C23 C24 1.359(8) . ?
C24 C25 1.390(7) . ?
C26 C27 1.400(7) . ?
C27 C28 1.355(8) . ?
C28 C29 1.383(8) . ?
C29 C30 1.378(7) . ?
C31 C32 1.355(8) . ?
C32 C33 1.387(8) . ?
C33 C34 1.357(7) . ?
C34 C35 1.395(7) . ?
C36 C37 1.397(7) . ?
C37 C38 1.371(7) . ?
C38 C39 1.393(7) . ?
C39 C40 1.361(7) . ?
P1 F2 1.585(4) 7_556 ?
P1 F2 1.585(4) . ?
P1 F1 1.588(4) 7_556 ?
P1 F1 1.588(4) . ?
P1 F3 1.589(4) . ?
P1 F3 1.589(4) 7_556 ?
P2 F5 1.515(7) 2_556 ?
P2 F5 1.515(7) . ?
P2 F6 1.536(6) . ?
P2 F6 1.536(6) 2_556 ?
P2 F4 1.543(7) . ?
P2 F4 1.543(7) 2_556 ?
O1 C41 1.205(8) . ?
C41 C43 1.487(10) . ?
C41 C42 1.490(11) . ?
O2 C45 1.418(10) . ?
O2 C46' 1.435(10) . ?
O2 C45' 1.441(10) . ?
O2 C46 1.444(10) . ?
C44 C45 1.528(10) . ?
C44 C45' 1.548(10) . ?
C46 C47 1.533(10) . ?
C46' C47 1.533(10) . ?
O3 C48 1.240(10) . ?
C48 C50 1.504(10) . ?
C48 C49 1.523(10) . ?
